data_4001724
loop_
_publ_author_name
'Yglesias, R.A.'
'Guo, H.-Y.'
'Li, J.'
'Emge, T.J.'

_publ_section_title
;
 Cs Fex Ag2-x Te2 (x=0.72): the first quaternary iron telluride
 synthesized from molten salt
;
_journal_name_full 'Chemistry of Materials (1,1989-)'
_journal_page_first 599
_journal_page_last 601
_journal_volume 7
_journal_year 1995
_chemical_formula_sum 'Ag1.28 Cs Fe0.72 Te2'
_chemical_name_systematic 'Cs Fe0.72 Ag1.28 Te2'
_space_group_IT_number 139
_symmetry_space_group_name_Hall '-I 4 2'
_symmetry_space_group_name_H-M 'I 4/m m m'
_cell_angle_alpha 90
_cell_angle_beta 90
_cell_angle_gamma 90
_cell_formula_units_Z 2
_cell_length_a 4.5058
_cell_length_b 4.5058
_cell_length_c 15.4587
_cell_volume 313.846
_citation_journal_id_ASTM CMATEX
_cod_data_source_file silver1-2_588.cif
_cod_data_source_block Ag1.28Cs1Fe0.72Te2
_cod_original_cell_volume 313.8461
_cod_original_formula_sum 'Ag1.28 Cs1 Fe0.72 Te2'
_cod_database_code 4001724

loop_
_symmetry_equiv_pos_as_xyz
x,y,z
-y,x,z
-x,-y,z
y,-x,z
x,-y,-z
y,x,-z
-x,y,-z
-y,-x,-z
-x,-y,-z
y,-x,-z
x,y,-z
-y,x,-z
-x,y,z
-y,-x,z
x,-y,z
y,x,z
x+1/2,y+1/2,z+1/2
-y+1/2,x+1/2,z+1/2
-x+1/2,-y+1/2,z+1/2
y+1/2,-x+1/2,z+1/2
x+1/2,-y+1/2,-z+1/2
y+1/2,x+1/2,-z+1/2
-x+1/2,y+1/2,-z+1/2
-y+1/2,-x+1/2,-z+1/2
-x+1/2,-y+1/2,-z+1/2
y+1/2,-x+1/2,-z+1/2
x+1/2,y+1/2,-z+1/2
-y+1/2,x+1/2,-z+1/2
-x+1/2,y+1/2,z+1/2
-y+1/2,-x+1/2,z+1/2
x+1/2,-y+1/2,z+1/2
y+1/2,x+1/2,z+1/2

loop_
_atom_site_label
_atom_site_type_symbol
_atom_site_fract_x
_atom_site_fract_y
_atom_site_fract_z
_atom_site_occupancy
_atom_site_U_iso_or_equiv
Te1 Te-2 0.5 0.5 0.14405 1 0.0
Fe1 Fe+2 0.5 0 0.25 0.36 0.0
Cs1 Cs+1 0 0 0 1 0.0
Ag1 Ag+1 0.5 0 0.25 0.64 0.0
